data_4087727
loop_
_publ_author_name
'Melen, Rebecca L.'
'Wilkins, Lewis C.'
'Kariuki, Benson M.'
'Wadepohl, Hubert'
'Gade, Lutz H.'
'Hashmi, A. Stephen K.'
'Stephan, Douglas W.'
'Hansmann, Max M.'

_publ_section_title
;
 Diverging Pathways in the Activation of Allenes with Lewis Acids and
 Bases: Addition, 1,2-Carboboration, and Cyclization
;
_journal_issue 16
_journal_name_full Organometallics
_journal_page_first 4127
_journal_paper_doi 10.1021/acs.organomet.5b00546
_journal_volume 34
_journal_year 2015
_chemical_formula_moiety 'C49 H29 B F15 O P, C H Cl3'
_chemical_formula_sum 'C50 H30 B Cl3 F15 O P'
_chemical_formula_weight 1079.87
_space_group_crystal_system monoclinic
_space_group_IT_number 14
_space_group_name_Hall '-P 2yn'
_space_group_name_H-M_alt 'P 1 21/n 1'
_atom_sites_solution_hydrogens geom
_atom_sites_solution_primary direct
_audit_creation_method SHELXL-2013
_cell_angle_alpha 90
_cell_angle_beta 102.1504(10)
_cell_angle_gamma 90
_cell_formula_units_Z 4
_cell_length_a 13.00937(15)
_cell_length_b 20.5826(2)
_cell_length_c 17.61995(18)
_cell_measurement_reflns_used 9771
_cell_measurement_temperature 150(2)
_cell_measurement_theta_max 73.848
_cell_measurement_theta_min 3.826
_cell_volume 4612.34(9)
_computing_cell_refinement
;
CrysAlisPro, Agilent Technologies,
Version 1.171.37.35g (release 09-12-2014 CrysAlis171 .NET)
(compiled Dec  9 2014,15:38:47)
;
_computing_data_collection
;
CrysAlisPro, Agilent Technologies,
Version 1.171.37.35g (release 09-12-2014 CrysAlis171 .NET)
(compiled Dec  9 2014,15:38:47)
;
_computing_data_reduction
;
CrysAlisPro, Agilent Technologies,
Version 1.171.37.35g (release 09-12-2014 CrysAlis171 .NET)
(compiled Dec  9 2014,15:38:47)
;
_computing_molecular_graphics SHELXTL
_computing_publication_material SHELXTL
_computing_structure_refinement 'SHELXL-2013 (Sheldrick, 2013)'
_computing_structure_solution SHELXS
_diffrn_ambient_temperature 150(2)
_diffrn_measured_fraction_theta_full 0.999
_diffrn_measured_fraction_theta_max 0.967
_diffrn_measurement_device_type 'Agilent SuperNova with CCD detector'
_diffrn_measurement_method 'omega scans'
_diffrn_radiation_type CuK\a
_diffrn_radiation_wavelength 1.54184
_diffrn_reflns_av_R_equivalents 0.0170
_diffrn_reflns_av_unetI/netI 0.0212
_diffrn_reflns_Laue_measured_fraction_full 0.999
_diffrn_reflns_Laue_measured_fraction_max 0.967
_diffrn_reflns_limit_h_max 16
_diffrn_reflns_limit_h_min -15
_diffrn_reflns_limit_k_max 25
_diffrn_reflns_limit_k_min -21
_diffrn_reflns_limit_l_max 21
_diffrn_reflns_limit_l_min -16
_diffrn_reflns_number 18570
_diffrn_reflns_point_group_measured_fraction_full 0.999
_diffrn_reflns_point_group_measured_fraction_max 0.967
_diffrn_reflns_theta_full 67.684
_diffrn_reflns_theta_max 74.098
_diffrn_reflns_theta_min 3.346
_diffrn_source 'sealed tube'
_exptl_absorpt_coefficient_mu 3.029
_exptl_absorpt_correction_T_max 0.987
_exptl_absorpt_correction_T_min 0.964
_exptl_absorpt_correction_type gaussian
_exptl_absorpt_process_details
;
CrysAlisPro, Agilent Technologies,
Version 1.171.37.35g (release 09-12-2014 CrysAlis171 .NET)
(compiled Dec  9 2014,15:38:47)
Numerical absorption correction based on gaussian integration over
a multifaceted crystal model. Empirical absorption correction using 
spherical harmonics, implemented in SCALE3 ABSPACK scaling algorithm.
;
_exptl_crystal_colour colourless
_exptl_crystal_density_diffrn 1.555
_exptl_crystal_description block
_exptl_crystal_F_000 2176
_exptl_crystal_size_max 0.400
_exptl_crystal_size_mid 0.220
_exptl_crystal_size_min 0.110
_refine_diff_density_max 0.732
_refine_diff_density_min -0.534
_refine_diff_density_rms 0.051
_refine_ls_extinction_method none
_refine_ls_goodness_of_fit_ref 1.044
_refine_ls_hydrogen_treatment constr
_refine_ls_matrix_type full
_refine_ls_number_parameters 676
_refine_ls_number_reflns 9078
_refine_ls_number_restraints 55
_refine_ls_restrained_S_all 1.136
_refine_ls_R_factor_all 0.0481
_refine_ls_R_factor_gt 0.0424
_refine_ls_shift/su_max 0.002
_refine_ls_shift/su_mean 0.000
_refine_ls_structure_factor_coef Fsqd
_refine_ls_weighting_details 'w=1/[\s^2^(Fo^2^)+(0.0518P)^2^+3.3385P] where P=(Fo^2^+2Fc^2^)/3'
_refine_ls_weighting_scheme calc
_refine_ls_wR_factor_gt 0.1079
_refine_ls_wR_factor_ref 0.1131
_reflns_Friedel_coverage 0.000
_reflns_number_gt 8002
_reflns_number_total 9078
_reflns_threshold_expression 'I > 2\s(I)'
_cod_data_source_file cmpd_2a.cif
_cod_data_source_block 2a
_cod_original_sg_symbol_H-M 'P 21/n'
_cod_database_code 4087727
_shelx_space_group_comment
;
The symmetry employed for this shelxl refinement is uniquely defined
by the following loop, which should always be used as a source of
symmetry information in preference to the above space-group names.
They are only intended as comments.
;
_shelx_estimated_absorpt_t_min 0.377
_shelx_estimated_absorpt_t_max 0.732
_shelxl_version_number 2013-3

loop_
_space_group_symop_operation_xyz
'x, y, z'
'-x+1/2, y+1/2, -z+1/2'
'-x, -y, -z'
'x-1/2, -y-1/2, z-1/2'

loop_
_atom_site_label
_atom_site_type_symbol
_atom_site_fract_x
_atom_site_fract_y
_atom_site_fract_z
_atom_site_U_iso_or_equiv
_atom_site_adp_type
_atom_site_occupancy
_atom_site_site_symmetry_order
_atom_site_calc_flag
_atom_site_refinement_flags_posn
_atom_site_refinement_flags_adp
_atom_site_refinement_flags_occupancy
_atom_site_disorder_assembly
_atom_site_disorder_group
P1 P 0.31482(3) 1.11172(2) 0.84022(2) 0.02061(10) Uani 1 1 d . . . . .
B1 B 0.48635(16) 0.91485(10) 0.69614(11) 0.0252(4) Uani 1 1 d . . . . .
O1 O 0.43622(10) 0.88982(6) 0.75932(7) 0.0239(3) Uani 1 1 d . . . . .
C11 C 0.52495(14) 0.84723(9) 0.65973(10) 0.0268(4) Uani 1 1 d . . . . .
C12 C 0.50578(15) 0.82815(10) 0.58244(11) 0.0294(4) Uani 1 1 d . . . . .
F12 F 0.45290(10) 0.86663(6) 0.52604(6) 0.0386(3) Uani 1 1 d . . . . .
C13 C 0.53852(16) 0.76886(10) 0.55825(11) 0.0326(4) Uani 1 1 d . . . . .
F13 F 0.51628(10) 0.75273(7) 0.48242(7) 0.0422(3) Uani 1 1 d . . . . .
C14 C 0.59358(16) 0.72582(10) 0.61120(12) 0.0337(4) Uani 1 1 d . . . . .
F14 F 0.62592(11) 0.66868(6) 0.58811(8) 0.0453(3) Uani 1 1 d . . . . .
C15 C 0.61676(15) 0.74302(10) 0.68845(12) 0.0313(4) Uani 1 1 d . . . . .
F15 F 0.67231(10) 0.70234(6) 0.74174(7) 0.0407(3) Uani 1 1 d . . . . .
C16 C 0.58299(14) 0.80233(10) 0.71051(10) 0.0280(4) Uani 1 1 d . . . . .
F16 F 0.61147(9) 0.81569(6) 0.78706(6) 0.0337(2) Uani 1 1 d . . . . .
C21 C 0.59621(15) 0.95589(9) 0.72823(10) 0.0269(4) Uani 1 1 d . . . . .
C22 C 0.65140(16) 0.98031(10) 0.67488(11) 0.0315(4) Uani 1 1 d . . . . .
F22 F 0.61253(10) 0.97097(6) 0.59844(6) 0.0395(3) Uani 1 1 d . . . . .
C23 C 0.74484(18) 1.01385(11) 0.69442(13) 0.0387(5) Uani 1 1 d . . . . .
F23 F 0.79286(12) 1.03634(8) 0.63899(8) 0.0570(4) Uani 1 1 d . . . . .
C24 C 0.79050(17) 1.02309(11) 0.77152(13) 0.0392(5) Uani 1 1 d . . . . .
F24 F 0.88296(11) 1.05431(8) 0.79204(9) 0.0561(4) Uani 1 1 d . . . . .
C25 C 0.74200(16) 0.99774(10) 0.82698(12) 0.0350(4) Uani 1 1 d . . . . .
F25 F 0.78743(10) 1.00451(7) 0.90279(7) 0.0479(3) Uani 1 1 d . . . . .
C26 C 0.64810(15) 0.96469(9) 0.80509(11) 0.0295(4) Uani 1 1 d . . . . .
F26 F 0.60874(9) 0.94006(6) 0.86444(6) 0.0341(3) Uani 1 1 d . . . . .
C31 C 0.39448(15) 0.95482(9) 0.63447(10) 0.0279(4) Uani 1 1 d . . . . .
C32 C 0.39539(16) 1.01978(10) 0.61289(11) 0.0314(4) Uani 1 1 d . . . . .
F32 F 0.47883(10) 1.05798(6) 0.64121(7) 0.0403(3) Uani 1 1 d . . . . .
C33 C 0.31268(19) 1.05057(10) 0.56367(11) 0.0384(5) Uani 1 1 d . . . . .
F33 F 0.31983(13) 1.11368(6) 0.54546(8) 0.0533(4) Uani 1 1 d . . . . .
C34 C 0.22266(19) 1.01650(11) 0.53408(11) 0.0400(5) Uani 1 1 d . . . . .
F34 F 0.14077(13) 1.04522(8) 0.48701(8) 0.0569(4) Uani 1 1 d . . . . .
C35 C 0.21661(17) 0.95213(11) 0.55377(12) 0.0380(5) Uani 1 1 d . . . . .
F35 F 0.12896(11) 0.91816(8) 0.52490(8) 0.0537(4) Uani 1 1 d . . . . .
C36 C 0.30107(16) 0.92328(10) 0.60294(11) 0.0315(4) Uani 1 1 d . . . . .
F36 F 0.28879(10) 0.85981(6) 0.61880(7) 0.0399(3) Uani 1 1 d . . . . .
C41 C 0.29719(15) 1.15812(9) 0.92353(10) 0.0284(4) Uani 1 1 d . . . . .
C42 C 0.21322(17) 1.14542(11) 0.96054(11) 0.0375(5) Uani 1 1 d . . . . .
C43 C 0.2048(2) 1.18552(14) 1.02298(13) 0.0521(7) Uani 1 1 d . . . . .
H43 H 0.1505 1.1774 1.0503 0.062 Uiso 1 1 calc R U . . .
C44 C 0.2730(2) 1.23670(14) 1.04614(13) 0.0581(8) Uani 1 1 d . . . . .
H44 H 0.2648 1.2631 1.0887 0.070 Uiso 1 1 calc R U . . .
C45 C 0.3528(2) 1.24961(12) 1.00802(13) 0.0496(6) Uani 1 1 d . . . . .
H45 H 0.3986 1.2854 1.0233 0.059 Uiso 1 1 calc R U . . .
C46 C 0.36587(17) 1.20983(10) 0.94703(11) 0.0348(4) Uani 1 1 d . . . . .
H46 H 0.4218 1.2179 0.9212 0.042 Uiso 1 1 calc R U . . .
C47 C 0.13062(19) 1.09438(13) 0.93497(14) 0.0476(6) Uani 1 1 d . . . . .
H47A H 0.0947 1.0851 0.9774 0.071 Uiso 1 1 calc R U . . .
H47B H 0.1639 1.0546 0.9212 0.071 Uiso 1 1 calc R U . . .
H47C H 0.0795 1.1101 0.8897 0.071 Uiso 1 1 calc R U . . .
C51 C 0.41816(14) 1.14565(8) 0.79760(10) 0.0235(3) Uani 1 1 d . . . . .
C52 C 0.52585(15) 1.13858(9) 0.83207(10) 0.0274(4) Uani 1 1 d . . . . .
C53 C 0.59863(16) 1.16202(11) 0.79128(13) 0.0373(5) Uani 1 1 d . . . . .
H53 H 0.6715 1.1575 0.8133 0.045 Uiso 1 1 calc R U . . .
C54 C 0.56809(17) 1.19171(12) 0.71956(14) 0.0428(5) Uani 1 1 d . . . . .
H54 H 0.6197 1.2067 0.6927 0.051 Uiso 1 1 calc R U . . .
C55 C 0.46270(17) 1.19953(11) 0.68712(12) 0.0371(4) Uani 1 1 d . . . . .
H55 H 0.4416 1.2210 0.6386 0.045 Uiso 1 1 calc R U . . .
C56 C 0.38804(15) 1.17610(9) 0.72521(10) 0.0282(4) Uani 1 1 d . . . . .
H56 H 0.3155 1.1806 0.7022 0.034 Uiso 1 1 calc R U . . .
C57 C 0.56694(15) 1.10589(10) 0.90901(11) 0.0310(4) Uani 1 1 d . . . . .
H57A H 0.5643 1.0586 0.9020 0.046 Uiso 1 1 calc R U . . .
H57B H 0.5235 1.1184 0.9458 0.046 Uiso 1 1 calc R U . . .
H57C H 0.6398 1.1194 0.9293 0.046 Uiso 1 1 calc R U . . .
C61 C 0.19419(13) 1.11260(9) 0.76706(10) 0.0231(3) Uani 1 1 d . . . . .
C62 C 0.13549(14) 1.17016(9) 0.74904(10) 0.0250(4) Uani 1 1 d . . . . .
C63 C 0.04334(15) 1.16627(10) 0.69165(11) 0.0300(4) Uani 1 1 d . . . . .
H63 H 0.0019 1.2042 0.6785 0.036 Uiso 1 1 calc R U . . .
C64 C 0.01074(15) 1.10874(11) 0.65351(12) 0.0346(4) Uani 1 1 d . . . . .
H64 H -0.0523 1.1077 0.6148 0.041 Uiso 1 1 calc R U . . .
C65 C 0.06956(16) 1.05274(10) 0.67141(12) 0.0350(4) Uani 1 1 d . . . . .
H65 H 0.0473 1.0133 0.6450 0.042 Uiso 1 1 calc R U . . .
C66 C 0.16134(15) 1.05450(9) 0.72832(11) 0.0289(4) Uani 1 1 d . . . . .
H66 H 0.2019 1.0161 0.7410 0.035 Uiso 1 1 calc R U . . .
C67 C 0.16508(16) 1.23500(9) 0.78700(11) 0.0308(4) Uani 1 1 d . . . . .
H67A H 0.1274 1.2696 0.7543 0.046 Uiso 1 1 calc R U . . .
H67B H 0.2410 1.2417 0.7935 0.046 Uiso 1 1 calc R U . . .
H67C H 0.1460 1.2359 0.8379 0.046 Uiso 1 1 calc R U . . .
C71 C 0.34300(13) 0.87870(8) 0.85679(9) 0.0218(3) Uani 1 1 d . . . . .
C72 C 0.23962(15) 0.88523(10) 0.86585(11) 0.0301(4) Uani 1 1 d . . . . .
H72 H 0.1981 0.9207 0.8422 0.036 Uiso 1 1 calc R U . . .
C73 C 0.19677(16) 0.84035(11) 0.90924(12) 0.0372(4) Uani 1 1 d . . . . .
H73 H 0.1266 0.8455 0.9158 0.045 Uiso 1 1 calc R U . . .
C74 C 0.25623(16) 0.78803(10) 0.94291(11) 0.0335(4) Uani 1 1 d . . . . .
H74 H 0.2267 0.7572 0.9723 0.040 Uiso 1 1 calc R U . . .
C75 C 0.35852(16) 0.78062(9) 0.93387(10) 0.0301(4) Uani 1 1 d . . . . .
H75 H 0.3992 0.7446 0.9569 0.036 Uiso 1 1 calc R U . . .
C76 C 0.40201(14) 0.82592(9) 0.89101(10) 0.0249(3) Uani 1 1 d . . . . .
H76 H 0.4725 0.8208 0.8851 0.030 Uiso 1 1 calc R U . . .
C77 C 0.38965(13) 0.92405(8) 0.80726(9) 0.0212(3) Uani 1 1 d . . . . .
C78 C 0.38738(14) 0.98945(8) 0.80960(9) 0.0234(3) Uani 1 1 d . . . . .
H78 H 0.4094 1.0120 0.7688 0.028 Uiso 1 1 calc R U . . .
C79 C 0.35408(13) 1.02908(8) 0.86919(10) 0.0229(3) Uani 1 1 d . . . . .
C80 C 0.36130(16) 1.01330(9) 0.94372(10) 0.0302(4) Uani 1 1 d . . . . .
H80A H 0.3905 0.9727 0.9627 0.036 Uiso 1 1 calc R U . . .
H80B H 0.3372 1.0427 0.9777 0.036 Uiso 1 1 calc R U . . .
Cl1 Cl -0.0463(2) 0.14759(18) 0.3313(2) 0.0723(13) Uani 0.533(2) 1 d D . P . .
Cl2 Cl 0.0753(3) 0.12492(15) 0.21681(14) 0.0925(10) Uani 0.533(2) 1 d D . P . .
Cl3 Cl 0.18213(18) 0.16517(15) 0.37255(14) 0.0786(8) Uani 0.533(2) 1 d D . P . .
C1S C 0.0633(4) 0.1662(4) 0.2994(3) 0.075(3) Uani 0.378(11) 1 d D . P A 1
H1S H 0.0539 0.2127 0.2829 0.090 Uiso 0.378(11) 1 calc R U P A 1
C1SA C 0.0781(3) 0.1252(3) 0.3186(2) 0.0650(18) Uani 0.622(11) 1 d D . P A 2
H1SA H 0.0871 0.0788 0.3354 0.078 Uiso 0.622(11) 1 calc R U P A 2
Cl1A Cl -0.0547(5) 0.1413(6) 0.3076(6) 0.0723(13) Uani 0.2790(19) 1 d D . P B 3
Cl2A Cl 0.1325(4) 0.1390(3) 0.2343(2) 0.0925(10) Uani 0.2790(19) 1 d D . P A 3
Cl3A Cl 0.1459(3) 0.1876(2) 0.3888(2) 0.0786(8) Uani 0.2790(19) 1 d D . P A 3
Cl1B Cl -0.0267(5) 0.1487(5) 0.3601(5) 0.0723(13) Uani 0.188(2) 1 d D . P A 4
Cl2B Cl 0.0468(6) 0.0964(3) 0.2278(3) 0.0925(10) Uani 0.188(2) 1 d D . P A 4
Cl3B Cl 0.1898(5) 0.1598(4) 0.3436(4) 0.0786(8) Uani 0.188(2) 1 d D . P A 4

loop_
_atom_site_aniso_label
_atom_site_aniso_U_11
_atom_site_aniso_U_22
_atom_site_aniso_U_33
_atom_site_aniso_U_23
_atom_site_aniso_U_13
_atom_site_aniso_U_12
P1 0.0264(2) 0.0202(2) 0.01547(19) 0.00110(15) 0.00496(15) 0.00172(16)
B1 0.0310(10) 0.0267(10) 0.0199(9) 0.0007(7) 0.0096(8) 0.0009(8)
O1 0.0295(6) 0.0228(6) 0.0214(6) 0.0000(5) 0.0096(5) 0.0020(5)
C11 0.0289(9) 0.0285(9) 0.0258(9) -0.0020(7) 0.0124(7) -0.0018(7)
C12 0.0322(9) 0.0334(10) 0.0248(9) 0.0012(7) 0.0113(7) -0.0012(8)
F12 0.0512(7) 0.0427(7) 0.0227(5) 0.0012(5) 0.0095(5) 0.0049(6)
C13 0.0365(10) 0.0383(10) 0.0276(9) -0.0091(8) 0.0170(8) -0.0062(8)
F13 0.0518(7) 0.0508(7) 0.0285(6) -0.0128(5) 0.0190(5) -0.0045(6)
C14 0.0359(10) 0.0303(10) 0.0408(11) -0.0058(8) 0.0218(8) -0.0006(8)
F14 0.0544(8) 0.0354(6) 0.0528(8) -0.0110(6) 0.0265(6) 0.0062(6)
C15 0.0287(9) 0.0330(10) 0.0352(10) 0.0017(8) 0.0138(8) 0.0037(8)
F15 0.0408(6) 0.0388(6) 0.0449(7) 0.0053(5) 0.0142(5) 0.0154(5)
C16 0.0281(9) 0.0337(10) 0.0247(8) -0.0014(7) 0.0112(7) 0.0010(7)
F16 0.0369(6) 0.0387(6) 0.0253(5) -0.0010(4) 0.0062(4) 0.0097(5)
C21 0.0306(9) 0.0260(9) 0.0262(9) -0.0013(7) 0.0108(7) 0.0019(7)
C22 0.0381(10) 0.0326(10) 0.0264(9) -0.0025(8) 0.0131(8) -0.0019(8)
F22 0.0482(7) 0.0492(7) 0.0251(5) -0.0018(5) 0.0165(5) -0.0104(6)
C23 0.0421(11) 0.0408(11) 0.0388(11) -0.0022(9) 0.0215(9) -0.0089(9)
F23 0.0595(9) 0.0703(10) 0.0491(8) -0.0042(7) 0.0294(7) -0.0283(8)
C24 0.0328(10) 0.0376(11) 0.0481(12) -0.0093(9) 0.0109(9) -0.0083(9)
F24 0.0434(7) 0.0632(9) 0.0626(9) -0.0149(7) 0.0132(7) -0.0229(7)
C25 0.0354(10) 0.0387(11) 0.0298(9) -0.0073(8) 0.0046(8) 0.0028(8)
F25 0.0423(7) 0.0630(9) 0.0344(6) -0.0089(6) -0.0009(5) -0.0051(6)
C26 0.0332(9) 0.0309(9) 0.0264(9) -0.0004(7) 0.0107(7) 0.0033(8)
F26 0.0357(6) 0.0445(6) 0.0227(5) 0.0020(5) 0.0077(4) 0.0010(5)
C31 0.0357(9) 0.0301(9) 0.0198(8) 0.0008(7) 0.0097(7) 0.0032(7)
C32 0.0417(10) 0.0311(10) 0.0222(8) 0.0005(7) 0.0081(7) 0.0012(8)
F32 0.0509(7) 0.0284(6) 0.0397(6) 0.0041(5) 0.0050(5) -0.0030(5)
C33 0.0594(13) 0.0312(10) 0.0242(9) 0.0059(8) 0.0080(9) 0.0098(9)
F33 0.0782(10) 0.0327(7) 0.0429(7) 0.0118(6) -0.0011(7) 0.0088(6)
C34 0.0492(12) 0.0441(12) 0.0232(9) 0.0038(8) -0.0002(8) 0.0146(10)
F34 0.0633(9) 0.0589(9) 0.0390(7) 0.0086(6) -0.0107(6) 0.0206(7)
C35 0.0391(11) 0.0454(12) 0.0271(9) -0.0006(8) 0.0013(8) 0.0021(9)
F35 0.0439(7) 0.0599(9) 0.0481(8) 0.0036(7) -0.0111(6) -0.0026(6)
C36 0.0384(10) 0.0304(10) 0.0255(9) 0.0021(7) 0.0067(8) 0.0021(8)
F36 0.0385(6) 0.0337(6) 0.0437(7) 0.0055(5) 0.0005(5) -0.0052(5)
C41 0.0366(10) 0.0285(9) 0.0187(8) 0.0003(7) 0.0026(7) 0.0118(8)
C42 0.0436(11) 0.0466(12) 0.0243(9) 0.0082(8) 0.0114(8) 0.0187(9)
C43 0.0594(15) 0.0720(17) 0.0279(10) 0.0036(11) 0.0163(10) 0.0321(13)
C44 0.0747(18) 0.0676(17) 0.0279(11) -0.0148(11) 0.0017(11) 0.0372(15)
C45 0.0626(15) 0.0436(12) 0.0334(11) -0.0145(10) -0.0105(10) 0.0218(11)
C46 0.0426(11) 0.0313(10) 0.0259(9) -0.0045(8) -0.0036(8) 0.0118(8)
C47 0.0430(12) 0.0619(15) 0.0448(12) 0.0120(11) 0.0246(10) 0.0079(11)
C51 0.0284(8) 0.0206(8) 0.0212(8) -0.0006(6) 0.0050(6) -0.0009(6)
C52 0.0302(9) 0.0234(8) 0.0265(9) 0.0006(7) 0.0015(7) -0.0013(7)
C53 0.0271(9) 0.0403(11) 0.0434(11) 0.0069(9) 0.0045(8) -0.0045(8)
C54 0.0356(11) 0.0502(13) 0.0454(12) 0.0137(10) 0.0151(9) -0.0065(9)
C55 0.0399(11) 0.0413(11) 0.0308(10) 0.0132(9) 0.0091(8) -0.0015(9)
C56 0.0296(9) 0.0297(9) 0.0254(9) 0.0035(7) 0.0056(7) -0.0003(7)
C57 0.0305(9) 0.0324(10) 0.0265(9) 0.0006(7) -0.0021(7) 0.0011(7)
C61 0.0228(8) 0.0266(9) 0.0201(8) 0.0023(6) 0.0052(6) 0.0001(7)
C62 0.0265(8) 0.0280(9) 0.0221(8) 0.0034(7) 0.0085(7) 0.0019(7)
C63 0.0258(9) 0.0357(10) 0.0284(9) 0.0073(8) 0.0058(7) 0.0030(7)
C64 0.0255(9) 0.0447(11) 0.0311(10) 0.0063(8) 0.0005(7) -0.0063(8)
C65 0.0358(10) 0.0347(10) 0.0323(10) -0.0026(8) 0.0021(8) -0.0092(8)
C66 0.0300(9) 0.0266(9) 0.0291(9) 0.0013(7) 0.0043(7) -0.0008(7)
C67 0.0368(10) 0.0257(9) 0.0280(9) 0.0024(7) 0.0027(7) 0.0079(8)
C71 0.0263(8) 0.0224(8) 0.0174(7) -0.0027(6) 0.0060(6) -0.0022(7)
C72 0.0266(9) 0.0314(9) 0.0334(10) 0.0046(8) 0.0084(7) 0.0007(7)
C73 0.0289(9) 0.0452(12) 0.0399(11) 0.0042(9) 0.0125(8) -0.0054(8)
C74 0.0384(10) 0.0341(10) 0.0297(9) 0.0034(8) 0.0111(8) -0.0113(8)
C75 0.0399(10) 0.0263(9) 0.0238(8) 0.0039(7) 0.0057(7) -0.0020(8)
C76 0.0285(8) 0.0245(8) 0.0223(8) -0.0002(7) 0.0068(7) 0.0004(7)
C77 0.0214(7) 0.0250(8) 0.0172(7) 0.0004(6) 0.0038(6) 0.0011(6)
C78 0.0285(8) 0.0243(8) 0.0181(7) 0.0029(6) 0.0066(6) 0.0012(7)
C79 0.0257(8) 0.0213(8) 0.0219(8) 0.0022(6) 0.0057(6) 0.0024(6)
C80 0.0429(10) 0.0264(9) 0.0213(8) 0.0024(7) 0.0070(7) 0.0057(8)
Cl1 0.0592(10) 0.0856(12) 0.070(4) -0.008(2) 0.0080(18) -0.0011(10)
Cl2 0.103(2) 0.1022(17) 0.0767(10) 0.0187(10) 0.0293(11) 0.061(2)
Cl3 0.0534(9) 0.1045(13) 0.0744(14) 0.0260(14) 0.0056(11) -0.0116(7)
C1S 0.087(6) 0.059(6) 0.082(6) 0.034(5) 0.026(5) 0.017(5)
C1SA 0.059(3) 0.068(4) 0.070(3) 0.025(3) 0.018(2) 0.010(2)
Cl1A 0.0592(10) 0.0856(12) 0.070(4) -0.008(2) 0.0080(18) -0.0011(10)
Cl2A 0.103(2) 0.1022(17) 0.0767(10) 0.0187(10) 0.0293(11) 0.061(2)
Cl3A 0.0534(9) 0.1045(13) 0.0744(14) 0.0260(14) 0.0056(11) -0.0116(7)
Cl1B 0.0592(10) 0.0856(12) 0.070(4) -0.008(2) 0.0080(18) -0.0011(10)
Cl2B 0.103(2) 0.1022(17) 0.0767(10) 0.0187(10) 0.0293(11) 0.061(2)
Cl3B 0.0534(9) 0.1045(13) 0.0744(14) 0.0260(14) 0.0056(11) -0.0116(7)

loop_
_atom_type_symbol
_atom_type_description
_atom_type_scat_dispersion_real
_atom_type_scat_dispersion_imag
_atom_type_scat_source
C C 0.0181 0.0091 'International Tables Vol C Tables 4.2.6.8 and 6.1.1.4'
H H 0.0000 0.0000 'International Tables Vol C Tables 4.2.6.8 and 6.1.1.4'
B B 0.0090 0.0039 'International Tables Vol C Tables 4.2.6.8 and 6.1.1.4'
O O 0.0492 0.0322 'International Tables Vol C Tables 4.2.6.8 and 6.1.1.4'
P P 0.2955 0.4335 'International Tables Vol C Tables 4.2.6.8 and 6.1.1.4'
F F 0.0727 0.0534 'International Tables Vol C Tables 4.2.6.8 and 6.1.1.4'
Cl Cl 0.3639 0.7018 'International Tables Vol C Tables 4.2.6.8 and 6.1.1.4'

loop_
_geom_angle_atom_site_label_1
_geom_angle_atom_site_label_2
_geom_angle_atom_site_label_3
_geom_angle
C41 P1 C61 109.53(8)
C41 P1 C51 111.42(9)
C61 P1 C51 107.99(8)
C41 P1 C79 110.05(8)
C61 P1 C79 111.08(8)
C51 P1 C79 106.73(8)
O1 B1 C11 102.38(14)
O1 B1 C21 113.73(14)
C11 B1 C21 104.55(14)
O1 B1 C31 106.99(14)
C11 B1 C31 113.57(15)
C21 B1 C31 115.03(15)
C77 O1 B1 127.93(14)
C12 C11 C16 113.79(17)
C12 C11 B1 127.72(17)
C16 C11 B1 118.48(16)
F12 C12 C11 121.18(17)
F12 C12 C13 115.71(17)
C11 C12 C13 123.11(18)
F13 C13 C14 119.14(18)
F13 C13 C12 120.34(19)
C14 C13 C12 120.53(18)
F14 C14 C13 120.77(18)
F14 C14 C15 120.53(19)
C13 C14 C15 118.69(18)
F15 C15 C14 120.16(18)
F15 C15 C16 120.57(17)
C14 C15 C16 119.27(18)
F16 C16 C15 115.13(17)
F16 C16 C11 120.29(16)
C15 C16 C11 124.58(17)
C22 C21 C26 113.38(17)
C22 C21 B1 119.02(16)
C26 C21 B1 127.32(16)
F22 C22 C23 116.53(17)
F22 C22 C21 119.00(17)
C23 C22 C21 124.47(18)
F23 C23 C24 119.88(19)
F23 C23 C22 120.70(19)
C24 C23 C22 119.40(19)
F24 C24 C25 120.6(2)
F24 C24 C23 120.5(2)
C25 C24 C23 118.84(19)
F25 C25 C24 119.62(19)
F25 C25 C26 120.33(19)
C24 C25 C26 120.05(19)
F26 C26 C25 115.11(17)
F26 C26 C21 121.15(17)
C25 C26 C21 123.74(18)
C36 C31 C32 113.43(18)
C36 C31 B1 118.77(16)
C32 C31 B1 127.65(18)
F32 C32 C33 115.07(18)
F32 C32 C31 120.80(18)
C33 C32 C31 124.1(2)
F33 C33 C34 119.97(19)
F33 C33 C32 120.5(2)
C34 C33 C32 119.5(2)
F34 C34 C33 120.9(2)
F34 C34 C35 120.0(2)
C33 C34 C35 119.11(19)
F35 C35 C34 119.67(19)
F35 C35 C36 120.9(2)
C34 C35 C36 119.4(2)
F36 C36 C35 115.58(18)
F36 C36 C31 120.07(17)
C35 C36 C31 124.35(19)
C46 C41 C42 120.95(18)
C46 C41 P1 117.50(15)
C42 C41 P1 121.43(16)
C43 C42 C41 116.8(2)
C43 C42 C47 118.6(2)
C41 C42 C47 124.47(19)
C44 C43 C42 122.0(2)
C44 C43 H43 119.0
C42 C43 H43 119.0
C45 C44 C43 120.4(2)
C45 C44 H44 119.8
C43 C44 H44 119.8
C44 C45 C46 119.4(3)
C44 C45 H45 120.3
C46 C45 H45 120.3
C45 C46 C41 120.3(2)
C45 C46 H46 119.9
C41 C46 H46 119.9
C42 C47 H47A 109.5
C42 C47 H47B 109.5
H47A C47 H47B 109.5
C42 C47 H47C 109.5
H47A C47 H47C 109.5
H47B C47 H47C 109.5
C56 C51 C52 119.98(16)
C56 C51 P1 117.39(14)
C52 C51 P1 122.50(13)
C53 C52 C51 117.63(17)
C53 C52 C57 117.95(17)
C51 C52 C57 124.39(17)
C54 C53 C52 121.96(19)
C54 C53 H53 119.0
C52 C53 H53 119.0
C55 C54 C53 119.93(19)
C55 C54 H54 120.0
C53 C54 H54 120.0
C56 C55 C54 119.88(19)
C56 C55 H55 120.1
C54 C55 H55 120.1
C55 C56 C51 120.59(18)
C55 C56 H56 119.7
C51 C56 H56 119.7
C52 C57 H57A 109.5
C52 C57 H57B 109.5
H57A C57 H57B 109.5
C52 C57 H57C 109.5
H57A C57 H57C 109.5
H57B C57 H57C 109.5
C66 C61 C62 120.90(16)
C66 C61 P1 117.99(13)
C62 C61 P1 121.11(14)
C63 C62 C61 117.15(17)
C63 C62 C67 118.16(16)
C61 C62 C67 124.70(16)
C64 C63 C62 121.92(18)
C64 C63 H63 119.0
C62 C63 H63 119.0
C65 C64 C63 120.29(18)
C65 C64 H64 119.9
C63 C64 H64 119.9
C64 C65 C66 119.56(19)
C64 C65 H65 120.2
C66 C65 H65 120.2
C65 C66 C61 120.19(18)
C65 C66 H66 119.9
C61 C66 H66 119.9
C62 C67 H67A 109.5
C62 C67 H67B 109.5
H67A C67 H67B 109.5
C62 C67 H67C 109.5
H67A C67 H67C 109.5
H67B C67 H67C 109.5
C76 C71 C72 118.89(16)
C76 C71 C77 119.12(15)
C72 C71 C77 121.86(16)
C73 C72 C71 120.51(18)
C73 C72 H72 119.7
C71 C72 H72 119.7
C74 C73 C72 120.04(19)
C74 C73 H73 120.0
C72 C73 H73 120.0
C75 C74 C73 120.09(18)
C75 C74 H74 120.0
C73 C74 H74 120.0
C74 C75 C76 119.97(18)
C74 C75 H75 120.0
C76 C75 H75 120.0
C71 C76 C75 120.49(17)
C71 C76 H76 119.8
C75 C76 H76 119.8
O1 C77 C78 124.12(15)
O1 C77 C71 109.50(14)
C78 C77 C71 126.38(15)
C77 C78 C79 126.15(16)
C77 C78 H78 116.9
C79 C78 H78 116.9
C80 C79 C78 126.76(16)
C80 C79 P1 117.43(14)
C78 C79 P1 115.32(12)
C79 C80 H80A 120.0
C79 C80 H80B 120.0
H80A C80 H80B 120.0
Cl3A Cl3 Cl2A 117.1(4)
Cl1 C1S Cl2 113.9(3)
Cl1 C1S Cl3 114.8(3)
Cl2 C1S Cl3 112.6(3)
Cl1 C1S H1S 104.7
Cl2 C1S H1S 104.7
Cl3 C1S H1S 104.7
Cl3 C1SA Cl1 117.0(3)
Cl3 C1SA Cl2 114.2(3)
Cl1 C1SA Cl2 107.9(3)
Cl3 C1SA H1SA 105.6
Cl1 C1SA H1SA 105.6
Cl2 C1SA H1SA 105.6
Cl2 Cl2A Cl3 119.7(4)

loop_
_geom_bond_atom_site_label_1
_geom_bond_atom_site_label_2
_geom_bond_distance
P1 C41 1.8058(18)
P1 C61 1.8092(17)
P1 C51 1.8122(18)
P1 C79 1.8179(17)
B1 O1 1.495(2)
B1 C11 1.654(3)
B1 C21 1.654(3)
B1 C31 1.655(3)
O1 C77 1.339(2)
C11 C12 1.389(3)
C11 C16 1.393(3)
C12 F12 1.342(2)
C12 C13 1.389(3)
C13 F13 1.348(2)
C13 C14 1.374(3)
C14 F14 1.341(2)
C14 C15 1.377(3)
C15 F15 1.349(2)
C15 C16 1.381(3)
C16 F16 1.350(2)
C21 C22 1.391(3)
C21 C26 1.392(3)
C22 F22 1.349(2)
C22 C23 1.377(3)
C23 F23 1.347(2)
C23 C24 1.377(3)
C24 F24 1.344(2)
C24 C25 1.373(3)
C25 F25 1.349(2)
C25 C26 1.380(3)
C26 F26 1.356(2)
C31 C36 1.387(3)
C31 C32 1.391(3)
C32 F32 1.348(2)
C32 C33 1.385(3)
C33 F33 1.346(2)
C33 C34 1.370(3)
C34 F34 1.342(2)
C34 C35 1.376(3)
C35 F35 1.343(3)
C35 C36 1.382(3)
C36 F36 1.352(2)
C41 C46 1.395(3)
C41 C42 1.410(3)
C42 C43 1.398(3)
C42 C47 1.503(4)
C43 C44 1.383(4)
C43 H43 0.9500
C44 C45 1.375(4)
C44 H44 0.9500
C45 C46 1.390(3)
C45 H45 0.9500
C46 H46 0.9500
C47 H47A 0.9800
C47 H47B 0.9800
C47 H47C 0.9800
C51 C56 1.401(2)
C51 C52 1.412(3)
C52 C53 1.390(3)
C52 C57 1.507(2)
C53 C54 1.384(3)
C53 H53 0.9500
C54 C55 1.379(3)
C54 H54 0.9500
C55 C56 1.379(3)
C55 H55 0.9500
C56 H56 0.9500
C57 H57A 0.9800
C57 H57B 0.9800
C57 H57C 0.9800
C61 C66 1.398(3)
C61 C62 1.409(2)
C62 C63 1.398(3)
C62 C67 1.506(3)
C63 C64 1.383(3)
C63 H63 0.9500
C64 C65 1.383(3)
C64 H64 0.9500
C65 C66 1.389(3)
C65 H65 0.9500
C66 H66 0.9500
C67 H67A 0.9800
C67 H67B 0.9800
C67 H67C 0.9800
C71 C76 1.392(2)
C71 C72 1.394(3)
C71 C77 1.491(2)
C72 C73 1.389(3)
C72 H72 0.9500
C73 C74 1.384(3)
C73 H73 0.9500
C74 C75 1.382(3)
C74 H74 0.9500
C75 C76 1.393(3)
C75 H75 0.9500
C76 H76 0.9500
C77 C78 1.347(2)
C78 C79 1.465(2)
C78 H78 0.9500
C79 C80 1.337(2)
C80 H80A 0.9500
C80 H80B 0.9500
Cl1 Cl1B 0.518(6)
Cl1 C1S 1.684(6)
Cl1 C1SA 1.743(5)
Cl2 Cl2B 0.742(7)
Cl2 Cl2A 0.798(5)
Cl2 C1S 1.720(5)
Cl2 C1SA 1.787(5)
Cl3 Cl3B 0.551(7)
Cl3 Cl3A 0.757(4)
Cl3 C1SA 1.694(4)
Cl3 C1S 1.793(6)
Cl3 Cl2A 2.444(5)
C1S H1S 1.0000
C1SA H1SA 1.0000
